data_4002745
loop_
_publ_author_name
'Guo, Jingjing'
'Li, Xiang-Long'
'Nie, Han'
'Luo, Wenwen'
'Hu, Rongrong'
'Qin, Anjun'
'Zhao, Zujin'
'Su, Shi-Jian'
'Tang, Ben Zhong'

_publ_section_title
;
 Robust Luminescent Materials with Prominent Aggregation-Induced Emission
 and Thermally Activated Delayed Fluorescence for High-Performance Organic
 Light-Emitting Diodes
;
_journal_name_full 'Chemistry of Materials'
_journal_paper_doi 10.1021/acs.chemmater.7b00450
_journal_year 2017
_chemical_formula_moiety 'C31 H19 N O2 S'
_chemical_formula_sum 'C31 H19 N O2 S'
_chemical_formula_weight 469.53
_chemical_name_systematic
; 
 ? 
;
_space_group_IT_number 14
_symmetry_cell_setting monoclinic
_symmetry_space_group_name_Hall '-P 2yn'
_symmetry_space_group_name_H-M 'P 1 21/n 1'
_atom_sites_solution_hydrogens geom
_atom_sites_solution_primary direct
_atom_sites_solution_secondary difmap
_audit_creation_method SHELXL-97
_cell_angle_alpha 90.00
_cell_angle_beta 90.040(3)
_cell_angle_gamma 90.00
_cell_formula_units_Z 4
_cell_length_a 9.9762(9)
_cell_length_b 7.8431(8)
_cell_length_c 28.560(3)
_cell_measurement_reflns_used 2734
_cell_measurement_temperature 173(2)
_cell_measurement_theta_max 25.80
_cell_measurement_theta_min 3.30
_cell_volume 2234.7(4)
_computing_structure_refinement 'SHELXL-97 (Sheldrick, 2008)'
_computing_structure_solution 'SHELXS-97 (Sheldrick, 2008)'
_diffrn_ambient_temperature 173(2)
_diffrn_measured_fraction_theta_full 0.980
_diffrn_measured_fraction_theta_max 0.980
_diffrn_measurement_device_type 'PHOTON100 CMOS detector'
_diffrn_measurement_method 'omega scan'
_diffrn_radiation_monochromator 'TRIUMPH curved crystal monochromator'
_diffrn_radiation_source 'fine-focus sealed tube'
_diffrn_radiation_type MoK\a
_diffrn_radiation_wavelength 0.71073
_diffrn_reflns_av_R_equivalents 0.0680
_diffrn_reflns_av_sigmaI/netI 0.0692
_diffrn_reflns_limit_h_max 12
_diffrn_reflns_limit_h_min -12
_diffrn_reflns_limit_k_max 9
_diffrn_reflns_limit_k_min -9
_diffrn_reflns_limit_l_max 34
_diffrn_reflns_limit_l_min -34
_diffrn_reflns_number 12882
_diffrn_reflns_theta_full 25.75
_diffrn_reflns_theta_max 25.75
_diffrn_reflns_theta_min 3.30
_exptl_absorpt_coefficient_mu 0.176
_exptl_absorpt_correction_T_max 0.7454
_exptl_absorpt_correction_T_min 0.6898
_exptl_absorpt_correction_type multi-scan
_exptl_absorpt_process_details 'SADABS (Bruker, 2013)'
_exptl_crystal_density_diffrn 1.396
_exptl_crystal_density_method 'not measured'
_exptl_crystal_description block
_exptl_crystal_F_000 976
_exptl_crystal_size_max 0.31
_exptl_crystal_size_mid 0.25
_exptl_crystal_size_min 0.22
_refine_diff_density_max 0.544
_refine_diff_density_min -0.380
_refine_diff_density_rms 0.059
_refine_ls_extinction_method none
_refine_ls_goodness_of_fit_ref 1.038
_refine_ls_hydrogen_treatment constr
_refine_ls_matrix_type full
_refine_ls_number_parameters 316
_refine_ls_number_reflns 4210
_refine_ls_number_restraints 0
_refine_ls_restrained_S_all 1.038
_refine_ls_R_factor_all 0.1002
_refine_ls_R_factor_gt 0.0532
_refine_ls_shift/su_max 0.000
_refine_ls_shift/su_mean 0.000
_refine_ls_structure_factor_coef Fsqd
_refine_ls_weighting_details 'calc w=1/[\s^2^(Fo^2^)+(0.0580P)^2^+0.9367P] where P=(Fo^2^+2Fc^2^)/3'
_refine_ls_weighting_scheme calc
_refine_ls_wR_factor_gt 0.1143
_refine_ls_wR_factor_ref 0.1322
_reflns_number_gt 2779
_reflns_number_total 4210
_reflns_threshold_expression >2sigma(I)
_cod_data_source_file cm7b00450_si_002.cif
_cod_data_source_block 1
_cod_depositor_comments
;
The following automatic conversions were performed:

'_symmetry_cell_setting' value 'Monoclinic' changed to 'monoclinic'
according to
/home/data/users/saulius/crontab/automatic-downloads/rss-feeds/ACS/lib/dictionaries/cif_core.dic
dictionary named 'cif_core.dic' version 2.4.2 from 2011-04-26.

Automatic conversion script
Id: cif_fix_values 4973 2017-02-22 13:04:09Z antanas 
;
_cod_original_sg_symbol_Hall '-P 2yn  '
_cod_original_sg_symbol_H-M 'P2(1)/n  '
_cod_database_code 4002745

loop_
_symmetry_equiv_pos_as_xyz
'x, y, z'
'-x+1/2, y+1/2, -z+1/2'
'-x, -y, -z'
'x-1/2, -y-1/2, z-1/2'

loop_
_atom_site_label
_atom_site_type_symbol
_atom_site_fract_x
_atom_site_fract_y
_atom_site_fract_z
_atom_site_U_iso_or_equiv
_atom_site_adp_type
_atom_site_occupancy
_atom_site_symmetry_multiplicity
_atom_site_calc_flag
_atom_site_refinement_flags
C1 C 0.7985(3) 0.0585(3) 0.25911(10) 0.0234(6) Uani 1 1 d .
C2 C 0.8395(3) -0.0132(3) 0.30153(10) 0.0228(6) Uani 1 1 d .
C3 C 0.7426(3) -0.0414(3) 0.33656(10) 0.0233(6) Uani 1 1 d .
H3 H 0.7672 -0.0945 0.3652 0.028 Uiso 1 1 calc R
C4 C 0.6114(3) 0.0088(3) 0.32900(10) 0.0211(6) Uani 1 1 d .
C5 C 0.5745(3) 0.0821(3) 0.28578(10) 0.0260(6) Uani 1 1 d .
H5 H 0.4847 0.1182 0.2810 0.031 Uiso 1 1 calc R
C6 C 0.6668(3) 0.1021(3) 0.25038(10) 0.0257(7) Uani 1 1 d .
H6 H 0.6404 0.1449 0.2206 0.031 Uiso 1 1 calc R
C7 C 1.0415(3) -0.0177(3) 0.25924(10) 0.0257(7) Uani 1 1 d .
C8 C 0.9800(3) -0.0582(3) 0.30186(10) 0.0236(6) Uani 1 1 d .
C9 C 1.0520(3) -0.1386(4) 0.33772(11) 0.0318(7) Uani 1 1 d .
H9 H 1.0116 -0.1642 0.3670 0.038 Uiso 1 1 calc R
C10 C 1.1866(3) -0.1799(4) 0.32858(12) 0.0370(8) Uani 1 1 d .
H10 H 1.2375 -0.2376 0.3518 0.044 Uiso 1 1 calc R
C11 C 1.2468(3) -0.1379(4) 0.28613(12) 0.0344(8) Uani 1 1 d .
H11 H 1.3385 -0.1654 0.2813 0.041 Uiso 1 1 calc R
C12 C 1.1767(3) -0.0577(4) 0.25101(11) 0.0343(8) Uani 1 1 d .
H12 H 1.2184 -0.0302 0.2221 0.041 Uiso 1 1 calc R
C13 C 0.5107(2) -0.0261(3) 0.36660(9) 0.0203(6) Uani 1 1 d .
C14 C 0.2608(3) 0.3750(3) 0.41780(9) 0.0217(6) Uani 1 1 d .
C15 C 0.3669(3) 0.4134(3) 0.38812(10) 0.0233(6) Uani 1 1 d .
H15 H 0.3846 0.5284 0.3797 0.028 Uiso 1 1 calc R
C16 C 0.4462(3) 0.2837(3) 0.37089(9) 0.0220(6) Uani 1 1 d .
H16 H 0.5187 0.3104 0.3506 0.026 Uiso 1 1 calc R
C17 C 0.4217(2) 0.1146(3) 0.38272(9) 0.0194(6) Uani 1 1 d .
C18 C 0.3157(2) 0.0780(3) 0.41316(9) 0.0221(6) Uani 1 1 d .
H18 H 0.2985 -0.0367 0.4220 0.026 Uiso 1 1 calc R
C19 C 0.2359(3) 0.2074(3) 0.43039(9) 0.0235(6) Uani 1 1 d .
H19 H 0.1638 0.1815 0.4509 0.028 Uiso 1 1 calc R
C20 C -0.0453(3) 0.6247(3) 0.44595(9) 0.0230(6) Uani 1 1 d .
C21 C -0.1790(3) 0.6358(4) 0.43441(11) 0.0289(7) Uani 1 1 d .
H21 H -0.2357 0.7125 0.4508 0.035 Uiso 1 1 calc R
C22 C -0.2310(3) 0.5352(4) 0.39893(12) 0.0363(8) Uani 1 1 d .
H22 H -0.3234 0.5418 0.3911 0.044 Uiso 1 1 calc R
C23 C -0.1473(3) 0.4253(4) 0.37503(12) 0.0363(8) Uani 1 1 d .
H23 H -0.1821 0.3568 0.3504 0.044 Uiso 1 1 calc R
C24 C -0.0128(3) 0.4143(4) 0.38677(10) 0.0300(7) Uani 1 1 d .
H24 H 0.0439 0.3390 0.3699 0.036 Uiso 1 1 calc R
C25 C 0.0404(2) 0.5123(3) 0.42297(10) 0.0217(6) Uani 1 1 d .
C26 C 0.2265(3) 0.6304(3) 0.46703(9) 0.0193(6) Uani 1 1 d .
C27 C 0.3612(3) 0.6460(4) 0.47846(10) 0.0251(6) Uani 1 1 d .
H27 H 0.4244 0.5695 0.4651 0.030 Uiso 1 1 calc R
C28 C 0.4051(3) 0.7717(4) 0.50911(10) 0.0293(7) Uani 1 1 d .
H28 H 0.4977 0.7808 0.5164 0.035 Uiso 1 1 calc R
C29 C 0.3148(3) 0.8832(4) 0.52892(10) 0.0334(7) Uani 1 1 d .
H29 H 0.3449 0.9704 0.5495 0.040 Uiso 1 1 calc R
C30 C 0.1788(3) 0.8670(4) 0.51853(10) 0.0289(7) Uani 1 1 d .
H30 H 0.1157 0.9427 0.5323 0.035 Uiso 1 1 calc R
C31 C 0.1362(3) 0.7424(3) 0.48854(9) 0.0224(6) Uani 1 1 d .
N1 N 0.1765(2) 0.5066(3) 0.43595(8) 0.0248(6) Uani 1 1 d .
O1 O 0.50495(19) -0.1673(2) 0.38448(7) 0.0316(5) Uani 1 1 d .
O2 O -0.00087(18) 0.7296(3) 0.48168(7) 0.0319(5) Uani 1 1 d .
S1 S 0.93176(7) 0.07690(10) 0.21926(3) 0.0306(2) Uani 1 1 d .

loop_
_atom_site_aniso_label
_atom_site_aniso_U_11
_atom_site_aniso_U_22
_atom_site_aniso_U_33
_atom_site_aniso_U_23
_atom_site_aniso_U_13
_atom_site_aniso_U_12
C1 0.0257(14) 0.0180(15) 0.0264(16) 0.0008(12) 0.0053(12) -0.0008(12)
C2 0.0241(14) 0.0191(15) 0.0251(16) -0.0047(12) 0.0015(12) 0.0022(12)
C3 0.0270(15) 0.0180(15) 0.0249(16) -0.0001(12) 0.0047(12) 0.0033(12)
C4 0.0236(14) 0.0127(13) 0.0269(16) -0.0014(12) 0.0066(12) 0.0031(12)
C5 0.0287(15) 0.0199(15) 0.0293(16) -0.0012(13) 0.0038(12) 0.0067(13)
C6 0.0313(16) 0.0209(16) 0.0250(16) 0.0031(12) 0.0028(12) 0.0053(13)
C7 0.0240(14) 0.0187(15) 0.0343(17) -0.0016(13) 0.0021(13) -0.0017(12)
C8 0.0235(14) 0.0183(15) 0.0290(16) -0.0046(13) 0.0018(12) -0.0015(12)
C9 0.0248(15) 0.0240(16) 0.047(2) 0.0048(15) -0.0153(14) 0.0009(13)
C10 0.0305(17) 0.0351(19) 0.046(2) -0.0009(16) -0.0073(15) 0.0039(15)
C11 0.0180(14) 0.0280(17) 0.057(2) -0.0042(16) 0.0001(15) 0.0027(13)
C12 0.0281(16) 0.0287(17) 0.046(2) -0.0046(15) 0.0115(14) -0.0015(14)
C13 0.0183(13) 0.0207(15) 0.0220(15) -0.0016(12) 0.0003(11) 0.0012(12)
C14 0.0187(14) 0.0206(15) 0.0259(16) -0.0050(12) 0.0008(11) 0.0046(12)
C15 0.0226(14) 0.0150(14) 0.0323(16) -0.0007(13) 0.0041(12) 0.0019(12)
C16 0.0220(14) 0.0236(15) 0.0204(15) 0.0012(12) 0.0074(11) 0.0000(12)
C17 0.0191(13) 0.0188(14) 0.0204(14) -0.0008(11) 0.0011(11) 0.0019(11)
C18 0.0229(14) 0.0180(14) 0.0253(15) 0.0019(13) 0.0017(12) 0.0001(12)
C19 0.0183(14) 0.0258(16) 0.0265(16) -0.0033(13) 0.0074(12) -0.0002(12)
C20 0.0237(15) 0.0205(15) 0.0247(16) 0.0043(12) 0.0040(12) -0.0002(12)
C21 0.0223(15) 0.0269(16) 0.0376(18) 0.0065(14) 0.0040(13) 0.0069(13)
C22 0.0233(15) 0.0323(18) 0.053(2) 0.0041(16) -0.0074(14) 0.0008(14)
C23 0.0330(17) 0.0288(18) 0.047(2) -0.0056(16) -0.0106(15) 0.0014(15)
C24 0.0280(15) 0.0240(16) 0.0380(18) -0.0019(14) -0.0005(13) 0.0050(13)
C25 0.0195(13) 0.0181(14) 0.0276(16) 0.0046(12) 0.0034(12) 0.0027(12)
C26 0.0230(14) 0.0159(14) 0.0189(14) 0.0013(11) 0.0033(11) 0.0006(12)
C27 0.0246(15) 0.0247(16) 0.0258(16) 0.0006(13) 0.0018(12) 0.0061(12)
C28 0.0255(15) 0.0322(17) 0.0302(17) -0.0026(14) -0.0050(13) 0.0016(13)
C29 0.0394(18) 0.0313(18) 0.0296(17) -0.0071(14) -0.0046(14) 0.0025(14)
C30 0.0349(17) 0.0276(17) 0.0241(16) -0.0054(13) 0.0029(13) 0.0071(14)
C31 0.0225(15) 0.0235(15) 0.0212(15) 0.0023(12) 0.0043(12) 0.0045(12)
N1 0.0178(11) 0.0207(13) 0.0361(15) -0.0088(11) 0.0028(10) 0.0033(10)
O1 0.0357(12) 0.0208(11) 0.0383(12) 0.0057(9) 0.0156(9) 0.0073(9)
O2 0.0202(10) 0.0394(13) 0.0362(12) -0.0128(10) 0.0049(9) 0.0076(9)
S1 0.0301(4) 0.0329(4) 0.0288(4) 0.0056(4) 0.0098(3) 0.0033(4)

loop_
_atom_type_symbol
_atom_type_description
_atom_type_scat_dispersion_real
_atom_type_scat_dispersion_imag
_atom_type_scat_source
C C 0.0033 0.0016 'International Tables Vol C Tables 4.2.6.8 and 6.1.1.4'
H H 0.0000 0.0000 'International Tables Vol C Tables 4.2.6.8 and 6.1.1.4'
N N 0.0061 0.0033 'International Tables Vol C Tables 4.2.6.8 and 6.1.1.4'
O O 0.0106 0.0060 'International Tables Vol C Tables 4.2.6.8 and 6.1.1.4'
S S 0.1246 0.1234 'International Tables Vol C Tables 4.2.6.8 and 6.1.1.4'

loop_
_geom_angle_atom_site_label_1
_geom_angle_atom_site_label_2
_geom_angle_atom_site_label_3
_geom_angle
C6 C1 C2 122.4(3)
C6 C1 S1 125.7(2)
C2 C1 S1 111.9(2)
C1 C2 C3 118.5(2)
C1 C2 C8 112.8(2)
C3 C2 C8 128.6(3)
C4 C3 C2 119.6(3)
C4 C3 H3 120.2
C2 C3 H3 120.2
C3 C4 C5 119.9(2)
C3 C4 C13 118.2(2)
C5 C4 C13 121.8(2)
C6 C5 C4 121.0(3)
C6 C5 H5 119.5
C4 C5 H5 119.5
C5 C6 C1 118.4(3)
C5 C6 H6 120.8
C1 C6 H6 120.8
C8 C7 C12 121.0(3)
C8 C7 S1 113.0(2)
C12 C7 S1 125.9(2)
C7 C8 C9 120.9(3)
C7 C8 C2 111.4(2)
C9 C8 C2 127.7(3)
C8 C9 C10 117.2(3)
C8 C9 H9 121.4
C10 C9 H9 121.4
C11 C10 C9 121.3(3)
C11 C10 H10 119.3
C9 C10 H10 119.3
C12 C11 C10 121.6(3)
C12 C11 H11 119.2
C10 C11 H11 119.2
C11 C12 C7 117.9(3)
C11 C12 H12 121.0
C7 C12 H12 121.0
O1 C13 C17 121.0(2)
O1 C13 C4 119.8(2)
C17 C13 C4 119.2(2)
C19 C14 C15 120.1(2)
C19 C14 N1 119.0(2)
C15 C14 N1 120.9(2)
C16 C15 C14 119.7(3)
C16 C15 H15 120.2
C14 C15 H15 120.2
C15 C16 C17 121.0(2)
C15 C16 H16 119.5
C17 C16 H16 119.5
C16 C17 C18 118.7(2)
C16 C17 C13 121.8(2)
C18 C17 C13 119.4(2)
C19 C18 C17 120.4(3)
C19 C18 H18 119.8
C17 C18 H18 119.8
C18 C19 C14 120.1(2)
C18 C19 H19 120.0
C14 C19 H19 120.0
C21 C20 O2 116.7(2)
C21 C20 C25 121.5(3)
O2 C20 C25 121.8(2)
C20 C21 C22 120.1(3)
C20 C21 H21 119.9
C22 C21 H21 119.9
C23 C22 C21 119.4(3)
C23 C22 H22 120.3
C21 C22 H22 120.3
C22 C23 C24 120.3(3)
C22 C23 H23 119.8
C24 C23 H23 119.8
C23 C24 C25 120.9(3)
C23 C24 H24 119.5
C25 C24 H24 119.5
C24 C25 C20 117.7(2)
C24 C25 N1 123.0(2)
C20 C25 N1 119.2(2)
C27 C26 C31 117.7(2)
C27 C26 N1 123.5(2)
C31 C26 N1 118.8(2)
C26 C27 C28 121.0(3)
C26 C27 H27 119.5
C28 C27 H27 119.5
C29 C28 C27 120.3(3)
C29 C28 H28 119.9
C27 C28 H28 119.9
C28 C29 C30 119.4(3)
C28 C29 H29 120.3
C30 C29 H29 120.3
C31 C30 C29 120.0(3)
C31 C30 H30 120.0
C29 C30 H30 120.0
C30 C31 O2 116.6(2)
C30 C31 C26 121.6(3)
O2 C31 C26 121.9(2)
C26 N1 C25 119.0(2)
C26 N1 C14 121.3(2)
C25 N1 C14 119.7(2)
C20 O2 C31 117.6(2)
C7 S1 C1 90.90(13)

loop_
_geom_bond_atom_site_label_1
_geom_bond_atom_site_label_2
_geom_bond_distance
C1 C6 1.380(4)
C1 C2 1.397(4)
C1 S1 1.757(3)
C2 C3 1.410(4)
C2 C8 1.445(4)
C3 C4 1.383(4)
C3 H3 0.9500
C4 C5 1.410(4)
C4 C13 1.497(3)
C5 C6 1.377(4)
C5 H5 0.9500
C6 H6 0.9500
C7 C8 1.400(4)
C7 C12 1.405(4)
C7 S1 1.746(3)
C8 C9 1.401(4)
C9 C10 1.405(4)
C9 H9 0.9500
C10 C11 1.393(4)
C10 H10 0.9500
C11 C12 1.374(4)
C11 H11 0.9500
C12 H12 0.9500
C13 O1 1.221(3)
C13 C17 1.489(4)
C14 C19 1.385(4)
C14 C15 1.389(4)
C14 N1 1.429(3)
C15 C16 1.380(4)
C15 H15 0.9500
C16 C17 1.390(4)
C16 H16 0.9500
C17 C18 1.400(3)
C18 C19 1.381(4)
C18 H18 0.9500
C19 H19 0.9500
C20 C21 1.376(4)
C20 O2 1.384(3)
C20 C25 1.393(4)
C21 C22 1.385(4)
C21 H21 0.9500
C22 C23 1.381(4)
C22 H22 0.9500
C23 C24 1.385(4)
C23 H23 0.9500
C24 C25 1.393(4)
C24 H24 0.9500
C25 N1 1.408(3)
C26 C27 1.388(4)
C26 C31 1.401(4)
C26 N1 1.407(3)
C27 C28 1.389(4)
C27 H27 0.9500
C28 C29 1.378(4)
C28 H28 0.9500
C29 C30 1.394(4)
C29 H29 0.9500
C30 C31 1.367(4)
C30 H30 0.9500
C31 O2 1.385(3)
